data_7134143
loop_
_publ_author_name
'Liang, Yujie'
'Nematswerani, Ronewa'
'Daniliuc, Constantin Gabriel'
'Glorius, Frank'

_publ_section_title
;
 Lewis acid-catalyzed [2\p+2\s] cycloaddition of dihydropyridines with
 bicyclobutanes
;
_journal_name_full 'Chemical Communications'
_journal_paper_doi 10.1039/D4CC06133K
_journal_year 2025
_chemical_formula_sum 'C29 H25 N O3'
_chemical_formula_weight 435.50
_space_group_crystal_system triclinic
_space_group_IT_number 2
_space_group_name_Hall '-P 1'
_space_group_name_H-M_alt 'P -1'
_atom_sites_solution_hydrogens geom
_atom_sites_solution_primary direct
_audit_creation_method 'APEX4 v2022.10-1'
_audit_update_record
;
2024-11-05 deposited with the CCDC.	2025-01-06 downloaded from the CCDC.
;
_cell_angle_alpha 106.4120(10)
_cell_angle_beta 105.6360(10)
_cell_angle_gamma 103.9880(10)
_cell_formula_units_Z 2
_cell_length_a 10.2511(3)
_cell_length_b 10.3159(3)
_cell_length_c 12.0215(3)
_cell_measurement_reflns_used 7620
_cell_measurement_temperature 100.(2)
_cell_measurement_theta_max 68.3778
_cell_measurement_theta_min 4.7595
_cell_volume 1102.62(6)
_computing_cell_refinement 'SAINT V8.40B (Bruker AXS LLC, 2019)'
_computing_data_collection 'Bruker APEX4 v2022.10-1 Photon III'
_computing_data_reduction 'SAINT V8.40B (Bruker AXS LLC, 2019)'
_computing_molecular_graphics 'shelXle (C.B. Huebschle, rev 1380)'
_computing_publication_material 'SHELXT 2011/1 (Sheldrick, 2018)'
_computing_structure_refinement 'SHELXL-2019/1 (Sheldrick, 2018)'
_computing_structure_solution 'SHELXT 2019/1 (Sheldrick, 2018)'
_diffrn_ambient_temperature 100.(2)
_diffrn_detector_area_resol_mean 7.3910
_diffrn_measured_fraction_theta_full 0.992
_diffrn_measured_fraction_theta_max 0.992
_diffrn_measurement_device 'Bruker D8 Venture Photon III'
_diffrn_measurement_device_type 'single crystal diffractometer'
_diffrn_measurement_method 'phi/omega scans'
_diffrn_radiation_monochromator 'MX mirror'
_diffrn_radiation_probe x-ray
_diffrn_radiation_type CuK\a
_diffrn_radiation_wavelength 1.54178
_diffrn_reflns_av_R_equivalents 0.0541
_diffrn_reflns_av_unetI/netI 0.0446
_diffrn_reflns_limit_h_max 12
_diffrn_reflns_limit_h_min -12
_diffrn_reflns_limit_k_max 12
_diffrn_reflns_limit_k_min -12
_diffrn_reflns_limit_l_max 14
_diffrn_reflns_limit_l_min -14
_diffrn_reflns_number 16744
_diffrn_reflns_theta_full 67.68
_diffrn_reflns_theta_max 68.37
_diffrn_reflns_theta_min 4.76
_diffrn_source 'Cu ImS'
_diffrn_source_current 1.0
_diffrn_source_power 0.05
_diffrn_source_type 'micro focus tube'
_diffrn_source_voltage 50
_exptl_absorpt_coefficient_mu 0.673
_exptl_absorpt_correction_T_max 0.97
_exptl_absorpt_correction_T_min 0.76
_exptl_absorpt_correction_type multi-scan
_exptl_absorpt_process_details
;
Krause, L., Herbst-Irmer, R., Sheldrick, G. M., Stalke, D. (2015).
"Comparison of silver and molybdenum microfocus X-ray sources for
single-crystal structure determination"
J. Appl. Cryst. 48, 3-10. doi:10.1107/S1600576714022985
;
_exptl_crystal_colour colourless
_exptl_crystal_density_diffrn 1.312
_exptl_crystal_density_method 'not measured'
_exptl_crystal_description prism
_exptl_crystal_F_000 460
_exptl_crystal_size_max 0.080
_exptl_crystal_size_mid 0.075
_exptl_crystal_size_min 0.040
_refine_diff_density_max 0.210
_refine_diff_density_min -0.235
_refine_ls_extinction_method none
_refine_ls_goodness_of_fit_ref 1.061
_refine_ls_hydrogen_treatment constr
_refine_ls_matrix_type full
_refine_ls_number_parameters 298
_refine_ls_number_reflns 4021
_refine_ls_number_restraints 0
_refine_ls_restrained_S_all 1.061
_refine_ls_R_factor_all 0.0501
_refine_ls_R_factor_gt 0.0422
_refine_ls_shift/su_max 0.000
_refine_ls_shift/su_mean 0.000
_refine_ls_structure_factor_coef Fsqd
_refine_ls_weighting_details 'w=1/[\s^2^(Fo^2^)+(0.0645P)^2^+0.2744P] where P=(Fo^2^+2Fc^2^)/3'
_refine_ls_weighting_scheme calc
_refine_ls_wR_factor_gt 0.1108
_refine_ls_wR_factor_ref 0.1179
_reflns_Friedel_coverage 0.000
_reflns_number_gt 3436
_reflns_number_total 4021
_reflns_threshold_expression 'I > 2\s(I)'
_cod_data_source_file d4cc06133k2.cif
_cod_data_source_block glo10671_3a
_cod_original_cell_volume 1102.62(5)
_cod_database_code 7134143

loop_
_space_group_symop_operation_xyz
'x, y, z'
'-x, -y, -z'

loop_
_atom_site_type_symbol
_atom_site_label
_atom_site_fract_x
_atom_site_fract_y
_atom_site_fract_z
_atom_site_U_iso_or_equiv
_atom_site_adp_type
_atom_site_calc_flag
_atom_site_refinement_flags_adp
_atom_site_refinement_flags_occupancy
_atom_site_refinement_flags_posn
_atom_site_occupancy
_atom_site_disorder_assembly
_atom_site_disorder_group
N N1 0.52179(13) 0.23286(12) 0.46005(11) 0.0191(3) Uani d . . . 1 . .
O O1 0.52070(11) 0.40007(11) 0.63034(9) 0.0237(2) Uani d . . . 1 . .
O O2 0.63825(11) 0.24295(11) 0.65260(9) 0.0214(2) Uani d . . . 1 . .
O O3 0.20944(12) 0.07340(11) 0.47069(10) 0.0277(3) Uani d . . . 1 . .
C C1 0.26501(15) 0.18095(15) 0.16981(13) 0.0187(3) Uani d . . . 1 . .
C C2 0.22225(15) 0.06533(15) 0.22518(13) 0.0192(3) Uani d . . . 1 . .
H H2A 0.287342 0.008935 0.234363 0.023000 Uiso calc U . R 1 . .
H H2B 0.119449 0.002899 0.186388 0.023000 Uiso calc U . R 1 . .
C C3 0.25877(15) 0.19952(15) 0.34287(13) 0.0193(3) Uani d . . . 1 . .
C C4 0.19993(15) 0.27167(15) 0.25212(13) 0.0198(3) Uani d . . . 1 . .
H H4A 0.247824 0.377207 0.282433 0.024000 Uiso calc U . R 1 . .
H H4B 0.093516 0.243018 0.217772 0.024000 Uiso calc U . R 1 . .
C C5 0.42371(15) 0.27887(15) 0.38011(13) 0.0182(3) Uani d . . . 1 . .
H H5 0.445318 0.384071 0.423368 0.022000 Uiso calc U . R 1 . .
C C6 0.43066(15) 0.25390(15) 0.24854(13) 0.0191(3) Uani d . . . 1 . .
H H6 0.469709 0.347926 0.240197 0.023000 Uiso calc U . R 1 . .
C C7 0.51359(15) 0.15794(16) 0.21344(14) 0.0212(3) Uani d . . . 1 . .
H H7 0.529261 0.145270 0.137296 0.025000 Uiso calc U . R 1 . .
C C8 0.56622(15) 0.08982(15) 0.28291(14) 0.0220(3) Uani d . . . 1 . .
H H8 0.612844 0.026965 0.251207 0.026000 Uiso calc U . R 1 . .
C C9 0.55726(16) 0.10510(15) 0.40797(14) 0.0220(3) Uani d . . . 1 . .
H H9A 0.482502 0.018314 0.400205 0.026000 Uiso calc U . R 1 . .
H H9B 0.650833 0.112421 0.465313 0.026000 Uiso calc U . R 1 . .
C C10 0.55543(15) 0.29970(15) 0.58368(13) 0.0189(3) Uani d . . . 1 . .
C C11 0.66185(16) 0.28827(15) 0.78073(13) 0.0215(3) Uani d . . . 1 . .
C C12 0.54908(17) 0.28687(17) 0.82322(14) 0.0262(3) Uani d . . . 1 . .
H H12 0.453870 0.262217 0.766860 0.031000 Uiso calc U . R 1 . .
C C13 0.57744(18) 0.32204(18) 0.94937(15) 0.0312(4) Uani d . . . 1 . .
H H13 0.501146 0.322347 0.979965 0.037000 Uiso calc U . R 1 . .
C C14 0.71636(19) 0.35687(18) 1.03157(15) 0.0325(4) Uani d . . . 1 . .
H H14 0.734969 0.380602 1.117986 0.039000 Uiso calc U . R 1 . .
C C15 0.82767(18) 0.35689(18) 0.98714(15) 0.0308(4) Uani d . . . 1 . .
H H15 0.922769 0.380525 1.043245 0.037000 Uiso calc U . R 1 . .
C C16 0.80086(17) 0.32240(17) 0.86048(14) 0.0259(3) Uani d . . . 1 . .
H H16 0.876937 0.322377 0.829580 0.031000 Uiso calc U . R 1 . .
C C21 0.22251(15) 0.14997(16) 0.03363(13) 0.0202(3) Uani d . . . 1 . .
C C22 0.19913(15) 0.01383(16) -0.05013(14) 0.0230(3) Uani d . . . 1 . .
H H22 0.205317 -0.061754 -0.020870 0.028000 Uiso calc U . R 1 . .
C C23 0.16681(16) -0.01173(17) -0.17626(14) 0.0252(3) Uani d . . . 1 . .
H H23 0.151261 -0.104634 -0.232446 0.030000 Uiso calc U . R 1 . .
C C24 0.15713(16) 0.09737(18) -0.22047(14) 0.0271(3) Uani d . . . 1 . .
H H24 0.136004 0.079781 -0.306452 0.033000 Uiso calc U . R 1 . .
C C25 0.17859(17) 0.23259(18) -0.13803(15) 0.0277(3) Uani d . . . 1 . .
H H25 0.171147 0.307468 -0.167943 0.033000 Uiso calc U . R 1 . .
C C26 0.21086(16) 0.25892(17) -0.01212(14) 0.0243(3) Uani d . . . 1 . .
H H26 0.225162 0.351734 0.043464 0.029000 Uiso calc U . R 1 . .
C C31 0.20609(15) 0.17872(15) 0.44403(13) 0.0205(3) Uani d . . . 1 . .
C C32 0.14624(15) 0.28273(16) 0.50895(13) 0.0204(3) Uani d . . . 1 . .
C C33 0.20963(16) 0.43101(16) 0.54531(13) 0.0230(3) Uani d . . . 1 . .
H H33 0.288326 0.468532 0.522608 0.028000 Uiso calc U . R 1 . .
C C34 0.15797(17) 0.52401(17) 0.61467(14) 0.0266(3) Uani d . . . 1 . .
H H34 0.203396 0.625141 0.641801 0.032000 Uiso calc U . R 1 . .
C C35 0.03987(17) 0.46919(19) 0.64438(14) 0.0290(4) Uani d . . . 1 . .
H H35 0.004289 0.532910 0.691465 0.035000 Uiso calc U . R 1 . .
C C36 -0.02623(17) 0.32156(19) 0.60545(14) 0.0279(4) Uani d . . . 1 . .
H H36 -0.108286 0.284353 0.624326 0.034000 Uiso calc U . R 1 . .
C C37 0.02724(16) 0.22838(17) 0.53911(13) 0.0243(3) Uani d . . . 1 . .
H H37 -0.016970 0.127378 0.514054 0.029000 Uiso calc U . R 1 . .

loop_
_atom_site_aniso_label
_atom_site_aniso_U_11
_atom_site_aniso_U_22
_atom_site_aniso_U_33
_atom_site_aniso_U_12
_atom_site_aniso_U_13
_atom_site_aniso_U_23
N1 0.0199(6) 0.0191(6) 0.0194(6) 0.0075(5) 0.0067(5) 0.0085(5)
O1 0.0303(6) 0.0201(5) 0.0221(5) 0.0111(4) 0.0088(4) 0.0084(4)
O2 0.0251(5) 0.0232(5) 0.0177(5) 0.0105(4) 0.0067(4) 0.0094(4)
O3 0.0357(6) 0.0253(6) 0.0315(6) 0.0126(5) 0.0176(5) 0.0169(5)
C1 0.0193(7) 0.0187(7) 0.0197(7) 0.0066(6) 0.0078(6) 0.0087(6)
C2 0.0198(7) 0.0181(7) 0.0197(7) 0.0049(6) 0.0078(6) 0.0078(6)
C3 0.0205(7) 0.0191(7) 0.0204(7) 0.0075(6) 0.0088(6) 0.0086(6)
C4 0.0207(7) 0.0216(7) 0.0186(7) 0.0071(6) 0.0083(6) 0.0087(6)
C5 0.0195(7) 0.0175(7) 0.0197(7) 0.0066(5) 0.0081(6) 0.0086(5)
C6 0.0202(7) 0.0186(7) 0.0194(7) 0.0053(6) 0.0078(6) 0.0092(5)
C7 0.0205(7) 0.0230(7) 0.0226(7) 0.0059(6) 0.0121(6) 0.0095(6)
C8 0.0197(7) 0.0214(7) 0.0260(8) 0.0072(6) 0.0107(6) 0.0078(6)
C9 0.0252(7) 0.0204(7) 0.0236(7) 0.0103(6) 0.0094(6) 0.0099(6)
C10 0.0182(7) 0.0181(7) 0.0209(7) 0.0037(5) 0.0071(6) 0.0098(6)
C11 0.0260(7) 0.0183(7) 0.0192(7) 0.0060(6) 0.0067(6) 0.0086(6)
C12 0.0243(8) 0.0288(8) 0.0242(8) 0.0059(6) 0.0077(6) 0.0120(6)
C13 0.0335(9) 0.0368(9) 0.0274(8) 0.0106(7) 0.0147(7) 0.0154(7)
C14 0.0399(9) 0.0334(9) 0.0198(8) 0.0059(7) 0.0088(7) 0.0115(7)
C15 0.0289(8) 0.0334(9) 0.0230(8) 0.0051(7) 0.0016(6) 0.0125(7)
C16 0.0249(8) 0.0274(8) 0.0258(8) 0.0079(6) 0.0080(6) 0.0126(6)
C21 0.0160(6) 0.0245(7) 0.0205(7) 0.0060(6) 0.0072(5) 0.0093(6)
C22 0.0207(7) 0.0250(7) 0.0242(7) 0.0070(6) 0.0096(6) 0.0098(6)
C23 0.0208(7) 0.0279(8) 0.0230(7) 0.0053(6) 0.0096(6) 0.0049(6)
C24 0.0228(7) 0.0382(9) 0.0197(7) 0.0080(7) 0.0088(6) 0.0109(7)
C25 0.0285(8) 0.0330(8) 0.0257(8) 0.0112(7) 0.0097(6) 0.0164(7)
C26 0.0268(8) 0.0258(8) 0.0218(7) 0.0102(6) 0.0093(6) 0.0097(6)
C31 0.0175(7) 0.0213(7) 0.0215(7) 0.0038(6) 0.0068(6) 0.0091(6)
C32 0.0208(7) 0.0256(7) 0.0157(7) 0.0081(6) 0.0059(5) 0.0095(6)
C33 0.0215(7) 0.0261(7) 0.0212(7) 0.0075(6) 0.0070(6) 0.0099(6)
C34 0.0274(8) 0.0267(8) 0.0229(8) 0.0114(6) 0.0057(6) 0.0067(6)
C35 0.0291(8) 0.0420(9) 0.0184(7) 0.0198(7) 0.0080(6) 0.0089(7)
C36 0.0218(7) 0.0445(10) 0.0201(7) 0.0118(7) 0.0092(6) 0.0138(7)
C37 0.0226(7) 0.0309(8) 0.0191(7) 0.0064(6) 0.0073(6) 0.0115(6)

loop_
_atom_type_symbol
_atom_type_description
_atom_type_scat_dispersion_real
_atom_type_scat_dispersion_imag
_atom_type_scat_source
C C 0.0181 0.0091 'International Tables Vol C Tables 4.2.6.8 and 6.1.1.4'
H H 0.0000 0.0000 'International Tables Vol C Tables 4.2.6.8 and 6.1.1.4'
N N 0.0311 0.0180 'International Tables Vol C Tables 4.2.6.8 and 6.1.1.4'
O O 0.0492 0.0322 'International Tables Vol C Tables 4.2.6.8 and 6.1.1.4'

loop_
_geom_angle_atom_site_label_1
_geom_angle_atom_site_label_2
_geom_angle_atom_site_label_3
_geom_angle_site_symmetry_1
_geom_angle_site_symmetry_3
_geom_angle
_geom_angle_publ_flag
C10 N1 C5 . . 115.16(11) ?
C10 N1 C9 . . 122.85(12) ?
C5 N1 C9 . . 120.99(11) ?
C10 O2 C11 . . 117.21(11) ?
C21 C1 C2 . . 123.66(12) ?
C21 C1 C4 . . 122.12(12) ?
C2 C1 C4 . . 86.79(10) ?
C21 C1 C6 . . 116.00(11) ?
C2 C1 C6 . . 100.84(11) ?
C4 C1 C6 . . 101.75(11) ?
C1 C2 C3 . . 82.80(10) ?
C1 C2 H2A . . 114.800000 ?
C3 C2 H2A . . 114.800000 ?
C1 C2 H2B . . 114.800000 ?
C3 C2 H2B . . 114.800000 ?
H2A C2 H2B . . 111.900000 ?
C31 C3 C2 . . 118.48(12) ?
C31 C3 C4 . . 126.00(12) ?
C2 C3 C4 . . 86.80(10) ?
C31 C3 C5 . . 117.69(12) ?
C2 C3 C5 . . 103.50(11) ?
C4 C3 C5 . . 98.40(10) ?
C3 C4 C1 . . 82.41(10) ?
C3 C4 H4A . . 114.900000 ?
C1 C4 H4A . . 114.900000 ?
C3 C4 H4B . . 114.900000 ?
C1 C4 H4B . . 114.900000 ?
H4A C4 H4B . . 112.000000 ?
N1 C5 C6 . . 115.83(11) ?
N1 C5 C3 . . 116.44(11) ?
C6 C5 C3 . . 99.56(11) ?
N1 C5 H5 . . 108.100000 ?
C6 C5 H5 . . 108.100000 ?
C3 C5 H5 . . 108.100000 ?
C7 C6 C5 . . 114.10(11) ?
C7 C6 C1 . . 112.04(11) ?
C5 C6 C1 . . 98.64(11) ?
C7 C6 H6 . . 110.500000 ?
C5 C6 H6 . . 110.500000 ?
C1 C6 H6 . . 110.500000 ?
C8 C7 C6 . . 123.49(13) ?
C8 C7 H7 . . 118.300000 ?
C6 C7 H7 . . 118.300000 ?
C7 C8 C9 . . 124.48(13) ?
C7 C8 H8 . . 117.800000 ?
C9 C8 H8 . . 117.800000 ?
N1 C9 C8 . . 111.39(12) ?
N1 C9 H9A . . 109.300000 ?
C8 C9 H9A . . 109.300000 ?
N1 C9 H9B . . 109.300000 ?
C8 C9 H9B . . 109.300000 ?
H9A C9 H9B . . 108.000000 ?
O1 C10 N1 . . 125.11(13) ?
O1 C10 O2 . . 122.91(13) ?
N1 C10 O2 . . 111.96(12) ?
C16 C11 C12 . . 121.74(14) ?
C16 C11 O2 . . 116.59(13) ?
C12 C11 O2 . . 121.46(13) ?
C11 C12 C13 . . 118.80(14) ?
C11 C12 H12 . . 120.600000 ?
C13 C12 H12 . . 120.600000 ?
C12 C13 C14 . . 120.59(15) ?
C12 C13 H13 . . 119.700000 ?
C14 C13 H13 . . 119.700000 ?
C15 C14 C13 . . 119.75(15) ?
C15 C14 H14 . . 120.100000 ?
C13 C14 H14 . . 120.100000 ?
C14 C15 C16 . . 120.29(15) ?
C14 C15 H15 . . 119.900000 ?
C16 C15 H15 . . 119.900000 ?
C11 C16 C15 . . 118.83(14) ?
C11 C16 H16 . . 120.600000 ?
C15 C16 H16 . . 120.600000 ?
C22 C21 C26 . . 118.66(13) ?
C22 C21 C1 . . 120.92(13) ?
C26 C21 C1 . . 120.37(13) ?
C23 C22 C21 . . 120.39(14) ?
C23 C22 H22 . . 119.800000 ?
C21 C22 H22 . . 119.800000 ?
C24 C23 C22 . . 120.51(14) ?
C24 C23 H23 . . 119.700000 ?
C22 C23 H23 . . 119.700000 ?
C23 C24 C25 . . 119.46(14) ?
C23 C24 H24 . . 120.300000 ?
C25 C24 H24 . . 120.300000 ?
C26 C25 C24 . . 120.37(14) ?
C26 C25 H25 . . 119.800000 ?
C24 C25 H25 . . 119.800000 ?
C25 C26 C21 . . 120.60(14) ?
C25 C26 H26 . . 119.700000 ?
C21 C26 H26 . . 119.700000 ?
O3 C31 C32 . . 120.15(13) ?
O3 C31 C3 . . 119.06(13) ?
C32 C31 C3 . . 120.77(12) ?
C33 C32 C37 . . 119.51(14) ?
C33 C32 C31 . . 122.09(13) ?
C37 C32 C31 . . 118.33(13) ?
C34 C33 C32 . . 120.11(14) ?
C34 C33 H33 . . 119.900000 ?
C32 C33 H33 . . 119.900000 ?
C33 C34 C35 . . 120.00(15) ?
C33 C34 H34 . . 120.000000 ?
C35 C34 H34 . . 120.000000 ?
C36 C35 C34 . . 120.14(15) ?
C36 C35 H35 . . 119.900000 ?
C34 C35 H35 . . 119.900000 ?
C37 C36 C35 . . 120.10(14) ?
C37 C36 H36 . . 120.000000 ?
C35 C36 H36 . . 120.000000 ?
C36 C37 C32 . . 120.11(15) ?
C36 C37 H37 . . 119.900000 ?
C32 C37 H37 . . 119.900000 ?

loop_
_geom_bond_atom_site_label_1
_geom_bond_atom_site_label_2
_geom_bond_site_symmetry_2
_geom_bond_distance
_geom_bond_publ_flag
N1 C10 . 1.3538(19) ?
N1 C5 . 1.4585(18) ?
N1 C9 . 1.4660(18) ?
O1 C10 . 1.2129(17) ?
O2 C10 . 1.3730(17) ?
O2 C11 . 1.4096(17) ?
O3 C31 . 1.2219(18) ?
C1 C21 . 1.4915(19) ?
C1 C2 . 1.5527(18) ?
C1 C4 . 1.5602(19) ?
C1 C6 . 1.5681(19) ?
C2 C3 . 1.5541(19) ?
C2 H2A . 0.990000 ?
C2 H2B . 0.990000 ?
C3 C31 . 1.5040(19) ?
C3 C4 . 1.5586(19) ?
C3 C5 . 1.5637(19) ?
C4 H4A . 0.990000 ?
C4 H4B . 0.990000 ?
C5 C6 . 1.5533(19) ?
C5 H5 . 1.000000 ?
C6 C7 . 1.498(2) ?
C6 H6 . 1.000000 ?
C7 C8 . 1.325(2) ?
C7 H7 . 0.950000 ?
C8 C9 . 1.497(2) ?
C8 H8 . 0.950000 ?
C9 H9A . 0.990000 ?
C9 H9B . 0.990000 ?
C11 C16 . 1.380(2) ?
C11 C12 . 1.383(2) ?
C12 C13 . 1.384(2) ?
C12 H12 . 0.950000 ?
C13 C14 . 1.388(2) ?
C13 H13 . 0.950000 ?
C14 C15 . 1.384(3) ?
C14 H14 . 0.950000 ?
C15 C16 . 1.393(2) ?
C15 H15 . 0.950000 ?
C16 H16 . 0.950000 ?
C21 C22 . 1.397(2) ?
C21 C26 . 1.400(2) ?
C22 C23 . 1.393(2) ?
C22 H22 . 0.950000 ?
C23 C24 . 1.387(2) ?
C23 H23 . 0.950000 ?
C24 C25 . 1.389(2) ?
C24 H24 . 0.950000 ?
C25 C26 . 1.389(2) ?
C25 H25 . 0.950000 ?
C26 H26 . 0.950000 ?
C31 C32 . 1.497(2) ?
C32 C33 . 1.393(2) ?
C32 C37 . 1.399(2) ?
C33 C34 . 1.388(2) ?
C33 H33 . 0.950000 ?
C34 C35 . 1.389(2) ?
C34 H34 . 0.950000 ?
C35 C36 . 1.387(3) ?
C35 H35 . 0.950000 ?
C36 C37 . 1.385(2) ?
C36 H36 . 0.950000 ?
C37 H37 . 0.950000 ?

loop_
_geom_torsion_atom_site_label_1
_geom_torsion_atom_site_label_2
_geom_torsion_atom_site_label_3
_geom_torsion_atom_site_label_4
_geom_torsion_site_symmetry_1
_geom_torsion_site_symmetry_2
_geom_torsion_site_symmetry_3
_geom_torsion_site_symmetry_4
_geom_torsion
_geom_torsion_publ_flag
C21 C1 C2 C3 . . . . -160.90(13) ?
C4 C1 C2 C3 . . . . -33.86(9) ?
C6 C1 C2 C3 . . . . 67.50(11) ?
C1 C2 C3 C31 . . . . 163.65(13) ?
C1 C2 C3 C4 . . . . 33.90(9) ?
C1 C2 C3 C5 . . . . -63.98(11) ?
C31 C3 C4 C1 . . . . -157.10(14) ?
C2 C3 C4 C1 . . . . -33.75(9) ?
C5 C3 C4 C1 . . . . 69.44(10) ?
C21 C1 C4 C3 . . . . 162.12(13) ?
C2 C1 C4 C3 . . . . 33.78(9) ?
C6 C1 C4 C3 . . . . -66.63(11) ?
C10 N1 C5 C6 . . . . 156.40(12) ?
C9 N1 C5 C6 . . . . -34.71(17) ?
C10 N1 C5 C3 . . . . -87.07(15) ?
C9 N1 C5 C3 . . . . 81.83(16) ?
C31 C3 C5 N1 . . . . 46.23(17) ?
C2 C3 C5 N1 . . . . -86.61(14) ?
C4 C3 C5 N1 . . . . -175.31(11) ?
C31 C3 C5 C6 . . . . 171.49(12) ?
C2 C3 C5 C6 . . . . 38.65(12) ?
C4 C3 C5 C6 . . . . -50.06(12) ?
N1 C5 C6 C7 . . . . 12.55(17) ?
C3 C5 C6 C7 . . . . -113.12(12) ?
N1 C5 C6 C1 . . . . 131.48(12) ?
C3 C5 C6 C1 . . . . 5.81(12) ?
C21 C1 C6 C7 . . . . -64.71(15) ?
C2 C1 C6 C7 . . . . 71.46(13) ?
C4 C1 C6 C7 . . . . 160.41(11) ?
C21 C1 C6 C5 . . . . 174.82(12) ?
C2 C1 C6 C5 . . . . -49.01(12) ?
C4 C1 C6 C5 . . . . 39.93(12) ?
C5 C6 C7 C8 . . . . 5.5(2) ?
C1 C6 C7 C8 . . . . -105.48(16) ?
C6 C7 C8 C9 . . . . -3.4(2) ?
C10 N1 C9 C8 . . . . -156.20(13) ?
C5 N1 C9 C8 . . . . 35.77(17) ?
C7 C8 C9 N1 . . . . -16.4(2) ?
C5 N1 C10 O1 . . . . -6.6(2) ?
C9 N1 C10 O1 . . . . -175.30(13) ?
C5 N1 C10 O2 . . . . 174.99(11) ?
C9 N1 C10 O2 . . . . 6.32(18) ?
C11 O2 C10 O1 . . . . 11.00(19) ?
C11 O2 C10 N1 . . . . -170.59(11) ?
C10 O2 C11 C16 . . . . -135.70(13) ?
C10 O2 C11 C12 . . . . 49.55(18) ?
C16 C11 C12 C13 . . . . 0.6(2) ?
O2 C11 C12 C13 . . . . 175.08(13) ?
C11 C12 C13 C14 . . . . -0.6(2) ?
C12 C13 C14 C15 . . . . 0.2(3) ?
C13 C14 C15 C16 . . . . 0.1(3) ?
C12 C11 C16 C15 . . . . -0.3(2) ?
O2 C11 C16 C15 . . . . -175.03(13) ?
C14 C15 C16 C11 . . . . -0.1(2) ?
C2 C1 C21 C22 . . . . -28.7(2) ?
C4 C1 C21 C22 . . . . -138.47(14) ?
C6 C1 C21 C22 . . . . 96.51(16) ?
C2 C1 C21 C26 . . . . 153.86(13) ?
C4 C1 C21 C26 . . . . 44.07(19) ?
C6 C1 C21 C26 . . . . -80.95(17) ?
C26 C21 C22 C23 . . . . 0.8(2) ?
C1 C21 C22 C23 . . . . -176.66(13) ?
C21 C22 C23 C24 . . . . -0.1(2) ?
C22 C23 C24 C25 . . . . -0.6(2) ?
C23 C24 C25 C26 . . . . 0.6(2) ?
C24 C25 C26 C21 . . . . 0.1(2) ?
C22 C21 C26 C25 . . . . -0.8(2) ?
C1 C21 C26 C25 . . . . 176.67(13) ?
C2 C3 C31 O3 . . . . 39.42(19) ?
C4 C3 C31 O3 . . . . 147.82(14) ?
C5 C3 C31 O3 . . . . -86.37(17) ?
C2 C3 C31 C32 . . . . -138.79(13) ?
C4 C3 C31 C32 . . . . -30.4(2) ?
C5 C3 C31 C32 . . . . 95.42(15) ?
O3 C31 C32 C33 . . . . 139.72(15) ?
C3 C31 C32 C33 . . . . -42.08(19) ?
O3 C31 C32 C37 . . . . -37.0(2) ?
C3 C31 C32 C37 . . . . 141.21(14) ?
C37 C32 C33 C34 . . . . 2.2(2) ?
C31 C32 C33 C34 . . . . -174.46(13) ?
C32 C33 C34 C35 . . . . -2.1(2) ?
C33 C34 C35 C36 . . . . 0.3(2) ?
C34 C35 C36 C37 . . . . 1.4(2) ?
C35 C36 C37 C32 . . . . -1.3(2) ?
C33 C32 C37 C36 . . . . -0.5(2) ?
C31 C32 C37 C36 . . . . 176.31(13) ?
